data_7213047
loop_
_publ_author_name
'Butler, Richard N.'
'Cloonan, Martin O.'
'McArdle, P.'
'Cunningham, D.'

_publ_section_title
;
 1,2,3-Thiadiazol-3-ium-3-methanide (ylide) 1,3-dipoles:
 cycloaddition--rearrangement sequences leading to substituted
 1-(2-vinylthioethenyl)pyrazole systems: azolium 1,3-dipoles
;
_journal_issue 11
_journal_name_full 'Journal of the Chemical Society, Perkin Transactions 1'
_journal_page_first 1415
_journal_paper_doi 10.1039/a901727e
_journal_year 1999
_chemical_formula_sum 'C21 H18 N4 S'
_chemical_formula_weight 358.45
_chemical_name_systematic
;
 ?
;
_space_group_IT_number 2
_symmetry_cell_setting triclinic
_symmetry_space_group_name_Hall '-P 1'
_symmetry_space_group_name_H-M 'P -1'
_atom_sites_solution_hydrogens geom
_atom_sites_solution_primary direct
_atom_sites_solution_secondary difmap
_audit_creation_method SHELXL-97
_cell_angle_alpha 105.590(15)
_cell_angle_beta 99.435(13)
_cell_angle_gamma 91.538(11)
_cell_formula_units_Z 2
_cell_length_a 9.2079(10)
_cell_length_b 10.2328(10)
_cell_length_c 10.764(2)
_cell_measurement_reflns_used 25
_cell_measurement_temperature 293(2)
_cell_measurement_theta_max 18
_cell_measurement_theta_min 12
_cell_volume 961.0(2)
_computing_molecular_graphics 'ORTEX (P.McArdle, 1995)'
_computing_publication_material 'SHELXL-97/2 (Sheldrick,1997)'
_computing_structure_refinement 'SHELXL-97 (Sheldrick, 1997)'
_computing_structure_solution 'SHELXS-97 (Sheldrick, 1990)'
_diffrn_ambient_temperature 293(2)
_diffrn_measured_fraction_theta_full 0.997
_diffrn_measured_fraction_theta_max 0.997
_diffrn_measurement_device_type '4-circle diffractometer'
_diffrn_measurement_method 'scintillation counter'
_diffrn_radiation_monochromator graphite
_diffrn_radiation_source 'fine-focus sealed tube'
_diffrn_radiation_type MoK\a
_diffrn_radiation_wavelength 0.71069
_diffrn_reflns_av_R_equivalents 0.0192
_diffrn_reflns_av_sigmaI/netI 0.0466
_diffrn_reflns_limit_h_max 12
_diffrn_reflns_limit_h_min 0
_diffrn_reflns_limit_k_max 13
_diffrn_reflns_limit_k_min -13
_diffrn_reflns_limit_l_max 14
_diffrn_reflns_limit_l_min -14
_diffrn_reflns_number 5063
_diffrn_reflns_theta_full 27.98
_diffrn_reflns_theta_max 27.98
_diffrn_reflns_theta_min 2.07
_exptl_absorpt_coefficient_mu 0.180
_exptl_crystal_colour Colourless
_exptl_crystal_density_diffrn 1.239
_exptl_crystal_density_method 'not measured'
_exptl_crystal_description Parallelepiped
_exptl_crystal_F_000 376
_exptl_crystal_size_max 0.41
_exptl_crystal_size_mid 0.37
_exptl_crystal_size_min 0.17
_refine_diff_density_max 0.194
_refine_diff_density_min -0.156
_refine_diff_density_rms 0.035
_refine_ls_extinction_method none
_refine_ls_goodness_of_fit_ref 1.031
_refine_ls_hydrogen_treatment mixed
_refine_ls_matrix_type full
_refine_ls_number_parameters 235
_refine_ls_number_reflns 4612
_refine_ls_number_restraints 0
_refine_ls_restrained_S_all 1.031
_refine_ls_R_factor_all 0.0810
_refine_ls_R_factor_gt 0.0392
_refine_ls_shift/su_max 0.000
_refine_ls_shift/su_mean 0.000
_refine_ls_structure_factor_coef Fsqd
_refine_ls_weighting_details 'calc w=1/[\s^2^(Fo^2^)+(0.0604P)^2^+0.0000P] where P=(Fo^2^+2Fc^2^)/3'
_refine_ls_weighting_scheme calc
_refine_ls_wR_factor_gt 0.1055
_refine_ls_wR_factor_ref 0.1173
_reflns_number_gt 2725
_reflns_number_total 4612
_reflns_threshold_expression >2sigma(I)
_cod_data_source_file 901727esup1.cif
_cod_data_source_block mc3
_cod_depositor_comments
;
The following automatic conversions were performed:
'_atom_site_symetry_multiplicity' tag replaced with
'_atom_site_symmetry_multiplicity'.

Automatic conversion script
Id: cif_correct_tags 1440 2010-10-19 06:21:57Z saulius 

The following automatic conversions were performed:

'_symmetry_cell_setting' value 'Triclinic' changed to 'triclinic'
according to /home/saulius/struct/CIF-dictionaries/cif_core.dic
dictionary named 'cif_core.dic' version 2.4.2 from 2011-04-26.

Automatic conversion script
Id: cif_fix_values 1891 2012-01-12 08:04:46Z andrius 
;
_cod_original_sg_symbol_H-M P-1
_cod_database_code 7213047

loop_
_symmetry_equiv_pos_as_xyz
'x, y, z'
'-x, -y, -z'

loop_
_atom_site_label
_atom_site_type_symbol
_atom_site_fract_x
_atom_site_fract_y
_atom_site_fract_z
_atom_site_U_iso_or_equiv
_atom_site_adp_type
_atom_site_occupancy
_atom_site_symmetry_multiplicity
_atom_site_calc_flag
_atom_site_refinement_flags
S1 S 0.29930(5) 0.72191(5) 0.05474(4) 0.05572(15) Uani 1 1 d .
N2 N 0.71173(14) 0.90773(13) 0.16925(13) 0.0498(3) Uani 1 1 d .
N1 N 0.57920(14) 0.87551(13) 0.19535(14) 0.0518(3) Uani 1 1 d .
N4 N 0.2467(3) 0.8796(2) 0.4164(3) 0.1097(8) Uani 1 1 d .
N3 N 0.9585(2) 1.1465(2) 0.1422(2) 0.0945(6) Uani 1 1 d .
C1 C 0.42650(17) 0.67458(15) 0.17492(14) 0.0443(3) Uani 1 1 d .
C2 C 0.55749(17) 0.74679(14) 0.22057(15) 0.0441(3) Uani 1 1 d .
C3 C 0.72669(19) 1.03763(17) 0.18689(18) 0.0555(4) Uani 1 1 d .
C4 C 0.8556(2) 1.09696(19) 0.1607(2) 0.0641(5) Uani 1 1 d .
C5 C 0.5998(2) 1.1127(2) 0.2325(3) 0.0902(7) Uani 1 1 d .
H5A H 0.5487 1.1525 0.1670 0.117 Uiso 1 1 calc R
H5B H 0.6313 1.1833 0.3140 0.117 Uiso 1 1 calc R
C6 C 0.5046(2) 0.99850(17) 0.2514(2) 0.0734(6) Uani 1 1 d .
H6A H 0.5027 1.0098 0.3435 0.095 Uiso 1 1 calc R
H6B H 0.4043 0.9943 0.2047 0.095 Uiso 1 1 calc R
C7 C 0.68873(17) 0.70156(15) 0.29365(15) 0.0441(3) Uani 1 1 d .
C8 C 0.77439(19) 0.79324(18) 0.40275(17) 0.0568(4) Uani 1 1 d .
H8 H 0.7444 0.8804 0.4334 0.074 Uiso 1 1 calc R
C9 C 0.9021(2) 0.7567(2) 0.46533(19) 0.0715(5) Uani 1 1 d .
H9 H 0.9569 0.8185 0.5389 0.093 Uiso 1 1 calc R
C10 C 0.9498(2) 0.6286(3) 0.4198(2) 0.0770(6) Uani 1 1 d .
H10 H 1.0381 0.6049 0.4608 0.100 Uiso 1 1 calc R
C11 C 0.8667(2) 0.5374(2) 0.3145(2) 0.0689(5) Uani 1 1 d .
H11 H 0.8980 0.4507 0.2846 0.090 Uiso 1 1 calc R
C12 C 0.73606(19) 0.57186(17) 0.25107(17) 0.0532(4) Uani 1 1 d .
H12 H 0.6799 0.5080 0.1798 0.069 Uiso 1 1 calc R
C13 C 0.38431(16) 0.55166(15) 0.21311(15) 0.0446(4) Uani 1 1 d .
C14 C 0.38289(18) 0.55848(17) 0.34323(16) 0.0520(4) Uani 1 1 d .
H14 H 0.4141 0.6395 0.4078 0.068 Uiso 1 1 calc R
C15 C 0.3352(2) 0.4454(2) 0.37820(18) 0.0608(5) Uani 1 1 d .
H15 H 0.3356 0.4510 0.4659 0.079 Uiso 1 1 calc R
C16 C 0.2879(2) 0.32600(19) 0.2842(2) 0.0629(5) Uani 1 1 d .
H16 H 0.2547 0.2510 0.3079 0.082 Uiso 1 1 calc R
C17 C 0.2893(2) 0.31680(18) 0.15503(19) 0.0605(4) Uani 1 1 d .
H17 H 0.2584 0.2351 0.0913 0.079 Uiso 1 1 calc R
C18 C 0.33645(19) 0.42848(16) 0.11917(16) 0.0531(4) Uani 1 1 d .
H18 H 0.3363 0.4214 0.0312 0.069 Uiso 1 1 calc R
C19 C 0.1210(2) 0.6900(2) 0.0945(2) 0.0673(5) Uani 1 1 d .
H19A H 0.0479 0.6662 0.0146 0.088 Uiso 1 1 calc R
H19B H 0.1243 0.6126 0.1306 0.088 Uiso 1 1 calc R
C20 C 0.0728(2) 0.8109(3) 0.1923(3) 0.0894(7) Uani 1 1 d .
H20A H 0.0683 0.8879 0.1556 0.116 Uiso 1 1 calc R
H20B H -0.0260 0.7886 0.2046 0.116 Uiso 1 1 calc R
C21 C 0.1695(3) 0.8506(2) 0.3191(3) 0.0841(7) Uani 1 1 d .

loop_
_atom_site_aniso_label
_atom_site_aniso_U_11
_atom_site_aniso_U_22
_atom_site_aniso_U_33
_atom_site_aniso_U_23
_atom_site_aniso_U_13
_atom_site_aniso_U_12
S1 0.0514(3) 0.0636(3) 0.0586(3) 0.0293(2) 0.00695(19) 0.00647(19)
N2 0.0422(7) 0.0506(8) 0.0633(8) 0.0260(7) 0.0110(6) 0.0049(6)
N1 0.0436(7) 0.0411(7) 0.0772(9) 0.0222(7) 0.0184(7) 0.0071(6)
N4 0.1011(17) 0.0898(15) 0.1182(19) -0.0178(14) 0.0432(15) -0.0071(13)
N3 0.0646(11) 0.0973(14) 0.1373(17) 0.0693(13) 0.0044(11) -0.0163(10)
C1 0.0451(8) 0.0431(8) 0.0468(8) 0.0148(7) 0.0100(7) 0.0064(7)
C2 0.0457(8) 0.0394(8) 0.0510(8) 0.0146(7) 0.0156(7) 0.0069(6)
C3 0.0478(9) 0.0482(9) 0.0763(12) 0.0279(8) 0.0095(8) 0.0021(7)
C4 0.0530(10) 0.0577(10) 0.0880(13) 0.0397(10) -0.0010(9) -0.0015(8)
C5 0.0742(14) 0.0480(11) 0.161(2) 0.0367(13) 0.0421(15) 0.0141(10)
C6 0.0607(11) 0.0465(10) 0.1212(17) 0.0248(11) 0.0353(11) 0.0144(9)
C7 0.0441(8) 0.0466(9) 0.0464(8) 0.0174(7) 0.0140(7) 0.0028(6)
C8 0.0578(10) 0.0575(10) 0.0546(10) 0.0158(8) 0.0094(8) -0.0027(8)
C9 0.0640(12) 0.0918(15) 0.0597(11) 0.0327(11) -0.0026(9) -0.0123(11)
C10 0.0561(11) 0.1053(17) 0.0883(15) 0.0636(13) 0.0035(11) 0.0068(11)
C11 0.0680(12) 0.0682(12) 0.0876(14) 0.0436(11) 0.0222(11) 0.0242(10)
C12 0.0584(10) 0.0499(9) 0.0579(10) 0.0231(8) 0.0144(8) 0.0102(8)
C13 0.0392(8) 0.0486(9) 0.0492(9) 0.0185(7) 0.0088(6) 0.0025(6)
C14 0.0503(9) 0.0558(10) 0.0497(9) 0.0156(8) 0.0077(7) 0.0001(7)
C15 0.0588(10) 0.0776(12) 0.0547(10) 0.0313(9) 0.0136(8) -0.0001(9)
C16 0.0579(10) 0.0620(11) 0.0786(13) 0.0364(10) 0.0132(9) -0.0031(9)
C17 0.0644(11) 0.0470(9) 0.0677(11) 0.0135(8) 0.0107(9) -0.0064(8)
C18 0.0593(10) 0.0511(10) 0.0486(9) 0.0143(7) 0.0089(8) -0.0014(8)
C19 0.0442(9) 0.0777(13) 0.0851(13) 0.0388(11) -0.0005(9) -0.0015(9)
C20 0.0596(12) 0.0984(17) 0.139(2) 0.0654(16) 0.0416(14) 0.0307(12)
C21 0.0724(16) 0.0641(14) 0.119(2) 0.0127(14) 0.0476(16) 0.0067(12)

loop_
_atom_type_symbol
_atom_type_description
_atom_type_scat_dispersion_real
_atom_type_scat_dispersion_imag
_atom_type_scat_source
C C 0.0033 0.0016 'International Tables Vol C Tables 4.2.6.8 and 6.1.1.4'
H H 0.0000 0.0000 'International Tables Vol C Tables 4.2.6.8 and 6.1.1.4'
N N 0.0061 0.0033 'International Tables Vol C Tables 4.2.6.8 and 6.1.1.4'
S S 0.1246 0.1234 'International Tables Vol C Tables 4.2.6.8 and 6.1.1.4'

loop_
_geom_angle_atom_site_label_1
_geom_angle_atom_site_label_2
_geom_angle_atom_site_label_3
_geom_angle
C1 S1 C19 104.19(8)
C3 N2 N1 108.77(13)
N2 N1 C2 117.72(12)
N2 N1 C6 111.71(13)
C2 N1 C6 124.58(14)
C2 C1 C13 123.91(13)
C2 C1 S1 118.56(12)
C13 C1 S1 117.44(11)
C1 C2 N1 119.71(14)
C1 C2 C7 125.01(13)
N1 C2 C7 115.25(13)
N2 C3 C4 119.78(16)
N2 C3 C5 114.58(15)
C4 C3 C5 125.63(15)
N3 C4 C3 178.5(3)
C3 C5 C6 100.95(14)
N1 C6 C5 103.02(15)
C12 C7 C8 118.09(15)
C12 C7 C2 121.77(14)
C8 C7 C2 119.98(14)
C9 C8 C7 120.88(18)
C8 C9 C10 120.40(19)
C11 C10 C9 119.46(18)
C10 C11 C12 120.95(19)
C11 C12 C7 120.19(18)
C14 C13 C18 117.95(14)
C14 C13 C1 120.64(14)
C18 C13 C1 121.29(14)
C13 C14 C15 120.65(16)
C16 C15 C14 120.30(16)
C15 C16 C17 119.99(16)
C16 C17 C18 120.20(17)
C17 C18 C13 120.90(16)
C20 C19 S1 113.35(14)
C21 C20 C19 113.91(17)
N4 C21 C20 178.5(3)

loop_
_geom_bond_atom_site_label_1
_geom_bond_atom_site_label_2
_geom_bond_distance
S1 C1 1.7749(15)
S1 C19 1.8063(19)
N2 C3 1.291(2)
N2 N1 1.3481(18)
N1 C2 1.4298(18)
N1 C6 1.481(2)
N4 C21 1.126(3)
N3 C4 1.134(2)
C1 C2 1.343(2)
C1 C13 1.485(2)
C2 C7 1.486(2)
C3 C4 1.421(2)
C3 C5 1.493(3)
C5 C6 1.518(3)
C7 C12 1.390(2)
C7 C8 1.395(2)
C8 C9 1.369(2)
C9 C10 1.381(3)
C10 C11 1.361(3)
C11 C12 1.386(2)
C13 C14 1.386(2)
C13 C18 1.394(2)
C14 C15 1.391(2)
C15 C16 1.367(3)
C16 C17 1.370(3)
C17 C18 1.382(2)
C19 C20 1.523(3)
C20 C21 1.451(4)
